data_4078722
loop_
_publ_author_name
'Wakioka, Masayuki'
'Nakamura, Yuki'
'Wang, Qifeng'
'Ozawa, Fumiyuki'

_publ_section_title
;
 Direct Arylation of 2-Methylthiophene with Isolated
 [PdAr(\m-O2CR)(PPh3)]nComplexes: Kinetics and Mechanism
;
_journal_issue 13
_journal_name_full Organometallics
_journal_page_first 4810
_journal_paper_doi 10.1021/om300367k
_journal_volume 31
_journal_year 2012
_chemical_formula_sum 'C54 H51 O4.5 P2 Pd2'
_chemical_formula_weight 1046.69
_space_group_IT_number 14
_symmetry_cell_setting monoclinic
_symmetry_Int_Tables_number 14
_symmetry_space_group_name_Hall '-P 2yn'
_symmetry_space_group_name_H-M 'P 1 21/n 1'
_atom_sites_solution_hydrogens geom
_atom_sites_solution_primary direct
_atom_sites_solution_secondary difmap
_audit_creation_method SHELXL-97
_cell_angle_alpha 90.00
_cell_angle_beta 91.846(6)
_cell_angle_gamma 90.00
_cell_formula_units_Z 4
_cell_length_a 11.884(6)
_cell_length_b 17.730(9)
_cell_length_c 23.000(11)
_cell_measurement_reflns_used 6706
_cell_measurement_temperature 173(2)
_cell_measurement_theta_max 27.4612
_cell_measurement_theta_min 3.0172
_cell_volume 4844(4)
_computing_cell_refinement 'Rigaku AFC10/Saturn 70 CCD'
_computing_data_collection 'Rigaku AFC10/Saturn 70 CCD'
_computing_data_reduction 'Rigaku AFC10/Saturn 70 CCD'
_computing_molecular_graphics 'SHELXL-97 (Sheldrick, 1997)'
_computing_publication_material 'ORTEP3 for windows'
_computing_structure_refinement 'SHELXL-97 (Sheldrick, 1997)'
_computing_structure_solution 'SHELXS-97 (Sheldrick, 1990)'
_diffrn_ambient_temperature 173(2)
_diffrn_measured_fraction_theta_full 0.998
_diffrn_measured_fraction_theta_max 0.998
_diffrn_measurement_device_type 'CCD area detector'
_diffrn_measurement_method 'phi and omega scans'
_diffrn_radiation_monochromator graphite
_diffrn_radiation_probe x-ray
_diffrn_radiation_type MoK\a
_diffrn_radiation_wavelength 0.71070
_diffrn_reflns_av_R_equivalents 0.0757
_diffrn_reflns_av_sigmaI/netI 0.0601
_diffrn_reflns_limit_h_max 14
_diffrn_reflns_limit_h_min -14
_diffrn_reflns_limit_k_max 21
_diffrn_reflns_limit_k_min -19
_diffrn_reflns_limit_l_max 25
_diffrn_reflns_limit_l_min -27
_diffrn_reflns_number 40238
_diffrn_reflns_theta_full 25.00
_diffrn_reflns_theta_max 25.00
_diffrn_reflns_theta_min 3.02
_diffrn_source 'fine-focus sealed tube'
_exptl_absorpt_coefficient_mu 0.854
_exptl_absorpt_correction_T_max 0.9586
_exptl_absorpt_correction_T_min 0.8898
_exptl_absorpt_correction_type numerical
_exptl_crystal_colour colorless
_exptl_crystal_density_diffrn 1.435
_exptl_crystal_density_method 'not measured'
_exptl_crystal_description block
_exptl_crystal_F_000 2132
_exptl_crystal_recrystallization_method dichloromethane/pentane
_exptl_crystal_size_max 0.14
_exptl_crystal_size_mid 0.10
_exptl_crystal_size_min 0.05
_refine_diff_density_max 1.853
_refine_diff_density_min -0.763
_refine_diff_density_rms 0.131
_refine_ls_extinction_method none
_refine_ls_goodness_of_fit_ref 1.172
_refine_ls_hydrogen_treatment constr
_refine_ls_matrix_type full
_refine_ls_number_parameters 567
_refine_ls_number_reflns 8509
_refine_ls_number_restraints 0
_refine_ls_restrained_S_all 1.172
_refine_ls_R_factor_all 0.1172
_refine_ls_R_factor_gt 0.0926
_refine_ls_shift/su_max 0.129
_refine_ls_shift/su_mean 0.002
_refine_ls_structure_factor_coef Fsqd
_refine_ls_weighting_details 'calc w=1/[\s^2^(Fo^2^)+(0.1006P)^2^+16.1236P] where P=(Fo^2^+2Fc^2^)/3'
_refine_ls_weighting_scheme calc
_refine_ls_wR_factor_gt 0.2220
_refine_ls_wR_factor_ref 0.2411
_reflns_number_gt 6555
_reflns_number_total 8509
_reflns_threshold_expression >2sigma(I)
_cod_data_source_file om300367k_si_002.cif
_cod_data_source_block 1b
_cod_original_sg_symbol_H-M 'P 21/n'
_cod_original_formula_sum 'C54 H51 O4.50 P2 Pd2'
_cod_database_code 4078722

loop_
_symmetry_equiv_pos_as_xyz
'x, y, z'
'-x+1/2, y+1/2, -z+1/2'
'-x, -y, -z'
'x-1/2, -y-1/2, z-1/2'

loop_
_atom_site_label
_atom_site_type_symbol
_atom_site_fract_x
_atom_site_fract_y
_atom_site_fract_z
_atom_site_U_iso_or_equiv
_atom_site_adp_type
_atom_site_occupancy
_atom_site_symmetry_multiplicity
_atom_site_calc_flag
_atom_site_refinement_flags
Pd1 Pd 0.55790(6) 0.14421(4) 0.22318(3) 0.0465(2) Uani 1 1 d .
Pd2 Pd 0.82033(5) 0.15159(4) 0.17889(3) 0.0410(2) Uani 1 1 d .
O1 O 0.6463(6) 0.0583(3) 0.2702(3) 0.0535(16) Uani 1 1 d .
O2 O 0.8234(5) 0.0943(4) 0.2585(3) 0.0556(16) Uani 1 1 d .
O3 O 0.5676(6) 0.0810(4) 0.1462(3) 0.0660(19) Uani 1 1 d .
O4 O 0.7507(6) 0.0548(3) 0.1369(3) 0.0533(15) Uani 1 1 d .
C1 C 0.7488(9) 0.0557(5) 0.2812(4) 0.049(2) Uani 1 1 d .
C2 C 0.7886(10) 0.0012(6) 0.3283(5) 0.074(3) Uani 1 1 d .
H1 H 0.7732 0.0225 0.3666 0.111 Uiso 1 1 calc R
H2 H 0.8697 -0.0072 0.3254 0.111 Uiso 1 1 calc R
H3 H 0.7487 -0.0468 0.3234 0.111 Uiso 1 1 calc R
C3 C 0.6485(9) 0.0455(6) 0.1265(4) 0.057(2) Uani 1 1 d .
C4 C 0.6108(11) -0.0144(7) 0.0805(5) 0.096(5) Uani 1 1 d .
H4 H 0.5362 -0.0338 0.0897 0.144 Uiso 1 1 calc R
H5 H 0.6650 -0.0561 0.0809 0.144 Uiso 1 1 calc R
H6 H 0.6074 0.0088 0.0418 0.144 Uiso 1 1 calc R
C5 C 0.4621(8) 0.2200(7) 0.1789(4) 0.061(3) Uani 1 1 d .
C6 C 0.5040(9) 0.2951(6) 0.1718(4) 0.064(3) Uani 1 1 d .
H7 H 0.5739 0.3096 0.1896 0.077 Uiso 1 1 calc R
C7 C 0.4424(12) 0.3456(8) 0.1393(5) 0.084(4) Uani 1 1 d .
H8 H 0.4696 0.3954 0.1339 0.100 Uiso 1 1 calc R
C8 C 0.3447(14) 0.3249(11) 0.1153(6) 0.105(5) Uani 1 1 d .
H9 H 0.3026 0.3618 0.0940 0.126 Uiso 1 1 calc R
C9 C 0.3000(11) 0.2542(11) 0.1188(6) 0.103(5) Uani 1 1 d .
H10 H 0.2311 0.2418 0.0990 0.124 Uiso 1 1 calc R
C10 C 0.3603(9) 0.1991(8) 0.1535(5) 0.076(3) Uani 1 1 d .
C11 C 0.3178(11) 0.1228(10) 0.1583(6) 0.106(5) Uani 1 1 d .
H11 H 0.3785 0.0869 0.1513 0.159 Uiso 1 1 calc R
H12 H 0.2564 0.1151 0.1294 0.159 Uiso 1 1 calc R
H13 H 0.2895 0.1149 0.1974 0.159 Uiso 1 1 calc R
C12 C 0.8944(7) 0.2390(5) 0.2202(4) 0.045(2) Uani 1 1 d .
C13 C 0.8385(8) 0.3066(5) 0.2251(4) 0.057(2) Uani 1 1 d .
H14 H 0.7688 0.3134 0.2044 0.068 Uiso 1 1 calc R
C14 C 0.8811(10) 0.3652(6) 0.2593(5) 0.072(3) Uani 1 1 d .
H15 H 0.8401 0.4107 0.2632 0.087 Uiso 1 1 calc R
C15 C 0.9843(11) 0.3557(6) 0.2873(5) 0.077(3) Uani 1 1 d .
H16 H 1.0153 0.3960 0.3097 0.092 Uiso 1 1 calc R
C16 C 1.0424(10) 0.2905(7) 0.2837(4) 0.073(3) Uani 1 1 d .
H17 H 1.1130 0.2852 0.3038 0.088 Uiso 1 1 calc R
C17 C 0.9973(8) 0.2293(5) 0.2494(4) 0.054(2) Uani 1 1 d .
C18 C 1.0639(9) 0.1598(6) 0.2423(5) 0.074(3) Uani 1 1 d .
H18 H 1.1361 0.1647 0.2638 0.110 Uiso 1 1 calc R
H19 H 1.0775 0.1519 0.2009 0.110 Uiso 1 1 calc R
H20 H 1.0223 0.1167 0.2574 0.110 Uiso 1 1 calc R
P1 P 0.50950(19) 0.19751(12) 0.30612(10) 0.0425(5) Uani 1 1 d .
C19 C 0.6178(7) 0.1888(5) 0.3639(4) 0.046(2) Uani 1 1 d .
C20 C 0.5948(8) 0.1647(5) 0.4191(4) 0.055(2) Uani 1 1 d .
H21 H 0.5205 0.1507 0.4286 0.066 Uiso 1 1 calc R
C21 C 0.6822(11) 0.1610(7) 0.4610(4) 0.075(3) Uani 1 1 d .
H22 H 0.6675 0.1447 0.4993 0.090 Uiso 1 1 calc R
C22 C 0.7924(11) 0.1816(8) 0.4465(6) 0.091(4) Uani 1 1 d .
H23 H 0.8521 0.1777 0.4747 0.109 Uiso 1 1 calc R
C23 C 0.8131(9) 0.2066(6) 0.3928(5) 0.066(3) Uani 1 1 d .
H24 H 0.8867 0.2227 0.3836 0.080 Uiso 1 1 calc R
C24 C 0.7273(8) 0.2089(6) 0.3511(4) 0.060(3) Uani 1 1 d .
H25 H 0.7433 0.2245 0.3127 0.072 Uiso 1 1 calc R
C25 C 0.3888(8) 0.1497(5) 0.3341(4) 0.048(2) Uani 1 1 d .
C26 C 0.3627(8) 0.0761(5) 0.3161(4) 0.052(2) Uani 1 1 d .
H26 H 0.4110 0.0510 0.2903 0.062 Uiso 1 1 calc R
C27 C 0.2698(9) 0.0397(6) 0.3346(4) 0.060(3) Uani 1 1 d .
H27 H 0.2529 -0.0097 0.3210 0.072 Uiso 1 1 calc R
C28 C 0.1995(9) 0.0747(6) 0.3734(5) 0.066(3) Uani 1 1 d .
H28 H 0.1349 0.0491 0.3865 0.079 Uiso 1 1 calc R
C29 C 0.2230(9) 0.1453(6) 0.3927(4) 0.062(3) Uani 1 1 d .
H29 H 0.1744 0.1690 0.4191 0.074 Uiso 1 1 calc R
C30 C 0.3172(8) 0.1832(5) 0.3741(4) 0.052(2) Uani 1 1 d .
H30 H 0.3335 0.2323 0.3886 0.063 Uiso 1 1 calc R
C31 C 0.4701(8) 0.2970(5) 0.3057(4) 0.046(2) Uani 1 1 d .
C32 C 0.5512(9) 0.3514(5) 0.3170(5) 0.062(3) Uani 1 1 d .
H31 H 0.6249 0.3371 0.3299 0.074 Uiso 1 1 calc R
C33 C 0.5243(14) 0.4280(7) 0.3094(6) 0.091(4) Uani 1 1 d .
H32 H 0.5801 0.4657 0.3158 0.109 Uiso 1 1 calc R
C34 C 0.4150(14) 0.4479(7) 0.2922(5) 0.087(4) Uani 1 1 d .
H33 H 0.3956 0.4997 0.2878 0.104 Uiso 1 1 calc R
C35 C 0.3369(10) 0.3946(6) 0.2820(5) 0.073(3) Uani 1 1 d .
H34 H 0.2619 0.4087 0.2713 0.087 Uiso 1 1 calc R
C36 C 0.3647(9) 0.3193(6) 0.2868(4) 0.059(2) Uani 1 1 d .
H35 H 0.3099 0.2821 0.2767 0.071 Uiso 1 1 calc R
P2 P 0.86149(18) 0.19910(12) 0.09211(9) 0.0392(5) Uani 1 1 d .
C37 C 0.7475(7) 0.1875(5) 0.0378(3) 0.0424(19) Uani 1 1 d .
C38 C 0.7635(8) 0.1599(5) -0.0170(4) 0.050(2) Uani 1 1 d .
H36 H 0.8367 0.1455 -0.0281 0.060 Uiso 1 1 calc R
C39 C 0.6731(10) 0.1527(6) -0.0564(5) 0.065(3) Uani 1 1 d .
H37 H 0.6848 0.1324 -0.0939 0.078 Uiso 1 1 calc R
C40 C 0.5655(10) 0.1751(6) -0.0415(5) 0.069(3) Uani 1 1 d .
H38 H 0.5046 0.1737 -0.0693 0.083 Uiso 1 1 calc R
C41 C 0.5495(9) 0.1991(6) 0.0138(5) 0.070(3) Uani 1 1 d .
H39 H 0.4757 0.2116 0.0252 0.084 Uiso 1 1 calc R
C42 C 0.6402(8) 0.2058(6) 0.0546(4) 0.061(3) Uani 1 1 d .
H40 H 0.6276 0.2226 0.0930 0.074 Uiso 1 1 calc R
C43 C 0.9043(7) 0.2970(5) 0.0836(3) 0.045(2) Uani 1 1 d .
C44 C 0.9994(8) 0.3223(5) 0.1136(4) 0.053(2) Uani 1 1 d .
H41 H 1.0418 0.2888 0.1379 0.063 Uiso 1 1 calc R
C45 C 1.0326(10) 0.3961(6) 0.1081(5) 0.071(3) Uani 1 1 d .
H42 H 1.0978 0.4125 0.1295 0.085 Uiso 1 1 calc R
C46 C 0.9768(11) 0.4465(6) 0.0739(5) 0.074(3) Uani 1 1 d .
H43 H 1.0019 0.4971 0.0708 0.089 Uiso 1 1 calc R
C47 C 0.8838(11) 0.4220(6) 0.0442(6) 0.079(3) Uani 1 1 d .
H44 H 0.8429 0.4565 0.0200 0.094 Uiso 1 1 calc R
C48 C 0.8460(9) 0.3473(5) 0.0480(5) 0.061(3) Uani 1 1 d .
H45 H 0.7808 0.3314 0.0263 0.074 Uiso 1 1 calc R
C49 C 0.9785(7) 0.1465(5) 0.0628(4) 0.0421(19) Uani 1 1 d .
C50 C 1.0000(8) 0.0740(5) 0.0833(4) 0.052(2) Uani 1 1 d .
H46 H 0.9562 0.0538 0.1134 0.062 Uiso 1 1 calc R
C51 C 1.0848(9) 0.0313(6) 0.0601(5) 0.070(3) Uani 1 1 d .
H47 H 1.0982 -0.0183 0.0742 0.084 Uiso 1 1 calc R
C52 C 1.1503(9) 0.0593(7) 0.0167(5) 0.078(3) Uani 1 1 d .
H48 H 1.2084 0.0295 0.0010 0.093 Uiso 1 1 calc R
C53 C 1.1299(10) 0.1308(7) -0.0031(5) 0.075(3) Uani 1 1 d .
H49 H 1.1747 0.1510 -0.0329 0.090 Uiso 1 1 calc R
C54 C 1.0443(8) 0.1745(6) 0.0196(4) 0.062(3) Uani 1 1 d .
H50 H 1.0313 0.2241 0.0051 0.074 Uiso 1 1 calc R
O5 O 0.579(2) 0.5122(15) 0.0037(12) 0.160(9) Uiso 0.50 1 d P

loop_
_atom_site_aniso_label
_atom_site_aniso_U_11
_atom_site_aniso_U_22
_atom_site_aniso_U_33
_atom_site_aniso_U_23
_atom_site_aniso_U_13
_atom_site_aniso_U_12
Pd1 0.0474(4) 0.0542(5) 0.0380(4) -0.0101(3) 0.0016(3) -0.0044(3)
Pd2 0.0469(4) 0.0403(4) 0.0358(4) -0.0005(3) 0.0012(3) 0.0015(3)
O1 0.070(5) 0.042(3) 0.049(4) 0.001(3) 0.014(3) -0.002(3)
O2 0.059(4) 0.063(4) 0.045(4) 0.002(3) 0.005(3) 0.007(3)
O3 0.064(4) 0.085(5) 0.049(4) -0.026(4) 0.000(3) -0.013(4)
O4 0.061(4) 0.046(4) 0.054(4) -0.008(3) 0.014(3) 0.002(3)
C1 0.064(6) 0.043(5) 0.040(5) -0.007(4) 0.006(5) 0.008(5)
C2 0.100(9) 0.060(7) 0.063(7) 0.019(5) 0.007(6) -0.004(6)
C3 0.062(7) 0.064(6) 0.047(6) -0.014(5) 0.018(5) -0.001(5)
C4 0.098(9) 0.092(9) 0.102(10) -0.060(8) 0.048(8) -0.051(7)
C5 0.043(5) 0.105(9) 0.035(5) -0.011(5) -0.003(4) 0.014(5)
C6 0.070(7) 0.077(7) 0.044(6) 0.000(5) -0.007(5) 0.018(6)
C7 0.088(9) 0.108(10) 0.055(7) 0.018(7) 0.003(7) 0.014(7)
C8 0.101(12) 0.150(15) 0.063(9) -0.008(10) -0.018(8) 0.029(11)
C9 0.059(8) 0.175(16) 0.073(9) -0.034(10) -0.028(7) 0.036(9)
C10 0.058(7) 0.111(10) 0.058(7) -0.027(7) 0.003(5) -0.011(7)
C11 0.062(8) 0.167(15) 0.088(10) -0.032(10) -0.015(7) -0.001(9)
C12 0.046(5) 0.046(5) 0.041(5) -0.005(4) -0.004(4) 0.012(4)
C13 0.055(6) 0.053(6) 0.062(6) -0.001(5) -0.007(5) 0.003(4)
C14 0.084(8) 0.064(7) 0.068(7) -0.011(6) -0.003(6) 0.013(6)
C15 0.085(9) 0.064(7) 0.081(8) -0.015(6) -0.011(7) -0.002(6)
C16 0.074(7) 0.092(9) 0.053(6) -0.010(6) -0.020(5) -0.007(6)
C17 0.060(6) 0.059(6) 0.043(5) -0.004(4) 0.005(4) 0.021(5)
C18 0.056(6) 0.088(8) 0.076(8) -0.003(6) -0.012(6) 0.009(6)
P1 0.0477(13) 0.0417(12) 0.0381(12) -0.0032(9) 0.0006(10) -0.0022(10)
C19 0.043(5) 0.054(5) 0.041(5) -0.008(4) -0.001(4) 0.004(4)
C20 0.055(6) 0.067(6) 0.043(5) -0.002(4) -0.001(4) -0.005(5)
C21 0.095(9) 0.093(8) 0.036(6) -0.004(5) -0.016(6) 0.000(7)
C22 0.069(8) 0.122(11) 0.080(9) 0.018(8) -0.028(7) -0.015(7)
C23 0.054(6) 0.085(8) 0.061(7) -0.013(6) -0.006(5) -0.012(5)
C24 0.065(6) 0.067(6) 0.047(6) -0.012(5) 0.001(5) -0.001(5)
C25 0.056(5) 0.045(5) 0.042(5) 0.000(4) -0.002(4) 0.007(4)
C26 0.056(6) 0.058(6) 0.042(5) -0.004(4) 0.003(4) 0.002(5)
C27 0.064(6) 0.052(6) 0.064(6) 0.006(5) -0.004(5) -0.012(5)
C28 0.065(7) 0.063(7) 0.070(7) 0.011(5) -0.001(5) -0.019(5)
C29 0.068(7) 0.070(7) 0.049(6) 0.006(5) 0.011(5) -0.007(5)
C30 0.064(6) 0.049(5) 0.045(5) -0.003(4) 0.007(4) -0.003(5)
C31 0.059(6) 0.042(5) 0.038(5) 0.007(4) 0.007(4) -0.007(4)
C32 0.069(7) 0.048(6) 0.069(7) -0.012(5) 0.008(5) -0.007(5)
C33 0.132(13) 0.058(7) 0.084(9) -0.012(6) 0.017(8) -0.029(8)
C34 0.130(12) 0.049(7) 0.082(9) 0.007(6) 0.020(8) 0.010(8)
C35 0.083(8) 0.048(6) 0.086(8) 0.005(6) 0.005(6) 0.020(6)
C36 0.066(7) 0.055(6) 0.057(6) 0.003(5) 0.013(5) 0.004(5)
P2 0.0423(12) 0.0385(11) 0.0367(12) -0.0011(9) 0.0003(9) -0.0011(9)
C37 0.050(5) 0.043(5) 0.034(4) 0.004(4) -0.002(4) 0.007(4)
C38 0.059(6) 0.053(5) 0.038(5) -0.007(4) -0.002(4) -0.003(4)
C39 0.081(8) 0.063(7) 0.049(6) -0.013(5) -0.012(5) -0.002(5)
C40 0.076(8) 0.072(7) 0.058(7) 0.024(6) -0.020(6) -0.009(6)
C41 0.053(6) 0.085(8) 0.071(8) 0.019(6) -0.006(5) 0.003(5)
C42 0.054(6) 0.085(7) 0.045(6) 0.001(5) 0.004(4) 0.013(5)
C43 0.053(5) 0.051(5) 0.032(4) 0.001(4) 0.006(4) -0.004(4)
C44 0.059(6) 0.044(5) 0.055(6) 0.006(4) -0.001(5) -0.011(4)
C45 0.083(8) 0.064(7) 0.068(7) -0.013(6) 0.024(6) -0.023(6)
C46 0.093(9) 0.053(6) 0.076(8) -0.008(6) 0.011(7) -0.015(6)
C47 0.092(9) 0.048(6) 0.096(9) 0.020(6) 0.007(7) 0.021(6)
C48 0.068(7) 0.046(5) 0.071(7) 0.014(5) -0.004(5) -0.008(5)
C49 0.043(5) 0.045(5) 0.039(5) -0.007(4) 0.004(4) -0.002(4)
C50 0.069(6) 0.049(5) 0.039(5) -0.011(4) 0.003(4) 0.012(4)
C51 0.084(8) 0.057(6) 0.070(7) -0.005(5) 0.012(6) 0.016(6)
C52 0.064(7) 0.078(8) 0.093(9) -0.017(7) 0.031(6) 0.021(6)
C53 0.077(8) 0.078(8) 0.072(8) -0.006(6) 0.032(6) -0.001(6)
C54 0.063(6) 0.066(6) 0.057(6) -0.005(5) 0.023(5) 0.000(5)

loop_
_atom_type_symbol
_atom_type_description
_atom_type_scat_dispersion_real
_atom_type_scat_dispersion_imag
_atom_type_scat_source
C C 0.0033 0.0016 'International Tables Vol C Tables 4.2.6.8 and 6.1.1.4'
H H 0.0000 0.0000 'International Tables Vol C Tables 4.2.6.8 and 6.1.1.4'
O O 0.0106 0.0060 'International Tables Vol C Tables 4.2.6.8 and 6.1.1.4'
P P 0.1023 0.0942 'International Tables Vol C Tables 4.2.6.8 and 6.1.1.4'
Pd Pd -0.9988 1.0072 'International Tables Vol C Tables 4.2.6.8 and 6.1.1.4'

loop_
_geom_angle_atom_site_label_1
_geom_angle_atom_site_label_2
_geom_angle_atom_site_label_3
_geom_angle
C5 Pd1 O3 88.6(3)
C5 Pd1 O1 175.0(4)
O3 Pd1 O1 90.4(3)
C5 Pd1 P1 89.6(3)
O3 Pd1 P1 166.7(2)
O1 Pd1 P1 90.30(17)
C12 Pd2 O2 88.0(3)
C12 Pd2 O4 176.4(3)
O2 Pd2 O4 90.1(2)
C12 Pd2 P2 91.5(3)
O2 Pd2 P2 164.99(18)
O4 Pd2 P2 89.50(18)
C1 O1 Pd1 126.7(6)
C1 O2 Pd2 129.7(6)
C3 O3 Pd1 129.8(6)
C3 O4 Pd2 123.9(6)
O1 C1 O2 127.1(9)
O1 C1 C2 116.9(9)
O2 C1 C2 116.0(9)
C1 C2 H1 109.5
C1 C2 H2 109.5
H1 C2 H2 109.5
C1 C2 H3 109.5
H1 C2 H3 109.5
H2 C2 H3 109.5
O4 C3 O3 128.7(9)
O4 C3 C4 118.6(9)
O3 C3 C4 112.6(9)
C3 C4 H4 109.5
C3 C4 H5 109.5
H4 C4 H5 109.5
C3 C4 H6 109.5
H4 C4 H6 109.5
H5 C4 H6 109.5
C10 C5 C6 120.3(10)
C10 C5 Pd1 120.6(10)
C6 C5 Pd1 119.0(7)
C7 C6 C5 119.4(11)
C7 C6 H7 120.3
C5 C6 H7 120.3
C8 C7 C6 119.7(14)
C8 C7 H8 120.2
C6 C7 H8 120.2
C7 C8 C9 124.7(15)
C7 C8 H9 117.7
C9 C8 H9 117.7
C8 C9 C10 118.0(12)
C8 C9 H10 121.0
C10 C9 H10 121.0
C5 C10 C9 117.9(13)
C5 C10 C11 121.5(12)
C9 C10 C11 120.4(12)
C10 C11 H11 109.5
C10 C11 H12 109.5
H11 C11 H12 109.5
C10 C11 H13 109.5
H11 C11 H13 109.5
H12 C11 H13 109.5
C13 C12 C17 119.2(8)
C13 C12 Pd2 120.4(6)
C17 C12 Pd2 120.1(6)
C12 C13 C14 122.0(9)
C12 C13 H14 119.0
C14 C13 H14 119.0
C15 C14 C13 118.5(10)
C15 C14 H15 120.8
C13 C14 H15 120.8
C16 C15 C14 121.7(11)
C16 C15 H16 119.1
C14 C15 H16 119.1
C15 C16 C17 119.9(10)
C15 C16 H17 120.1
C17 C16 H17 120.1
C12 C17 C16 118.8(9)
C12 C17 C18 121.1(9)
C16 C17 C18 120.0(9)
C17 C18 H18 109.5
C17 C18 H19 109.5
H18 C18 H19 109.5
C17 C18 H20 109.5
H18 C18 H20 109.5
H19 C18 H20 109.5
C25 P1 C31 104.4(4)
C25 P1 C19 104.5(4)
C31 P1 C19 105.1(4)
C25 P1 Pd1 109.8(3)
C31 P1 Pd1 118.7(3)
C19 P1 Pd1 113.1(3)
C20 C19 C24 119.4(8)
C20 C19 P1 122.8(7)
C24 C19 P1 117.8(7)
C19 C20 C21 119.1(10)
C19 C20 H21 120.5
C21 C20 H21 120.5
C20 C21 C22 120.1(10)
C20 C21 H22 120.0
C22 C21 H22 120.0
C23 C22 C21 120.2(10)
C23 C22 H23 119.9
C21 C22 H23 119.9
C22 C23 C24 119.7(10)
C22 C23 H24 120.1
C24 C23 H24 120.1
C23 C24 C19 121.5(10)
C23 C24 H25 119.3
C19 C24 H25 119.3
C26 C25 C30 117.0(9)
C26 C25 P1 120.2(7)
C30 C25 P1 122.8(7)
C27 C26 C25 121.5(9)
C27 C26 H26 119.2
C25 C26 H26 119.2
C26 C27 C28 120.1(9)
C26 C27 H27 120.0
C28 C27 H27 120.0
C29 C28 C27 120.1(10)
C29 C28 H28 119.9
C27 C28 H28 119.9
C28 C29 C30 120.5(10)
C28 C29 H29 119.7
C30 C29 H29 119.7
C29 C30 C25 120.7(9)
C29 C30 H30 119.7
C25 C30 H30 119.7
C36 C31 C32 118.9(9)
C36 C31 P1 120.8(7)
C32 C31 P1 119.8(7)
C31 C32 C33 119.8(11)
C31 C32 H31 120.1
C33 C32 H31 120.1
C34 C33 C32 119.2(11)
C34 C33 H32 120.4
C32 C33 H32 120.4
C35 C34 C33 120.4(11)
C35 C34 H33 119.8
C33 C34 H33 119.8
C34 C35 C36 120.4(11)
C34 C35 H34 119.8
C36 C35 H34 119.8
C31 C36 C35 121.3(10)
C31 C36 H35 119.4
C35 C36 H35 119.4
C49 P2 C43 103.2(4)
C49 P2 C37 104.3(4)
C43 P2 C37 103.7(4)
C49 P2 Pd2 109.2(3)
C43 P2 Pd2 121.7(3)
C37 P2 Pd2 113.0(3)
C38 C37 C42 119.8(8)
C38 C37 P2 123.2(7)
C42 C37 P2 117.0(7)
C37 C38 C39 120.3(9)
C37 C38 H36 119.8
C39 C38 H36 119.8
C38 C39 C40 120.7(10)
C38 C39 H37 119.6
C40 C39 H37 119.6
C41 C40 C39 118.4(10)
C41 C40 H38 120.8
C39 C40 H38 120.8
C40 C41 C42 121.5(10)
C40 C41 H39 119.3
C42 C41 H39 119.3
C37 C42 C41 119.1(9)
C37 C42 H40 120.5
C41 C42 H40 120.5
C44 C43 C48 118.3(8)
C44 C43 P2 118.8(7)
C48 C43 P2 122.8(7)
C45 C44 C43 119.7(10)
C45 C44 H41 120.1
C43 C44 H41 120.1
C46 C45 C44 123.1(11)
C46 C45 H42 118.4
C44 C45 H42 118.4
C45 C46 C47 117.4(11)
C45 C46 H43 121.3
C47 C46 H43 121.3
C46 C47 C48 122.0(11)
C46 C47 H44 119.0
C48 C47 H44 119.0
C43 C48 C47 119.4(10)
C43 C48 H45 120.3
C47 C48 H45 120.3
C54 C49 C50 118.5(8)
C54 C49 P2 122.8(7)
C50 C49 P2 118.7(7)
C51 C50 C49 120.2(9)
C51 C50 H46 119.9
C49 C50 H46 119.9
C52 C51 C50 121.2(10)
C52 C51 H47 119.4
C50 C51 H47 119.4
C53 C52 C51 118.6(10)
C53 C52 H48 120.7
C51 C52 H48 120.7
C52 C53 C54 121.0(10)
C52 C53 H49 119.5
C54 C53 H49 119.5
C49 C54 C53 120.5(10)
C49 C54 H50 119.7
C53 C54 H50 119.7

loop_
_geom_bond_atom_site_label_1
_geom_bond_atom_site_label_2
_geom_bond_distance
Pd1 C5 2.016(10)
Pd1 O3 2.101(6)
Pd1 O1 2.126(6)
Pd1 P1 2.221(2)
Pd2 C12 2.006(8)
Pd2 O2 2.094(6)
Pd2 O4 2.124(6)
Pd2 P2 2.235(2)
O1 C1 1.237(11)
O2 C1 1.248(11)
O3 C3 1.245(11)
O4 C3 1.242(11)
C1 C2 1.516(13)
C2 H1 0.9800
C2 H2 0.9800
C2 H3 0.9800
C3 C4 1.557(13)
C4 H4 0.9800
C4 H5 0.9800
C4 H6 0.9800
C5 C10 1.376(14)
C5 C6 1.434(15)
C6 C7 1.364(14)
C6 H7 0.9500
C7 C8 1.322(19)
C7 H8 0.9500
C8 C9 1.36(2)
C8 H9 0.9500
C9 C10 1.438(19)
C9 H10 0.9500
C10 C11 1.449(19)
C11 H11 0.9800
C11 H12 0.9800
C11 H13 0.9800
C12 C13 1.377(12)
C12 C17 1.387(12)
C13 C14 1.388(14)
C13 H14 0.9500
C14 C15 1.376(16)
C14 H15 0.9500
C15 C16 1.349(15)
C15 H16 0.9500
C16 C17 1.434(14)
C16 H17 0.9500
C17 C18 1.477(13)
C18 H18 0.9800
C18 H19 0.9800
C18 H20 0.9800
P1 C25 1.803(10)
P1 C31 1.825(9)
P1 C19 1.827(9)
C19 C20 1.375(12)
C19 C24 1.390(13)
C20 C21 1.396(14)
C20 H21 0.9500
C21 C22 1.409(17)
C21 H22 0.9500
C22 C23 1.341(16)
C22 H23 0.9500
C23 C24 1.378(13)
C23 H24 0.9500
C24 H25 0.9500
C25 C26 1.402(12)
C25 C30 1.404(12)
C26 C27 1.359(13)
C26 H26 0.9500
C27 C28 1.388(15)
C27 H27 0.9500
C28 C29 1.352(14)
C28 H28 0.9500
C29 C30 1.385(13)
C29 H29 0.9500
C30 H30 0.9500
C31 C36 1.370(13)
C31 C32 1.383(13)
C32 C33 1.405(15)
C32 H31 0.9500
C33 C34 1.390(18)
C33 H32 0.9500
C34 C35 1.342(17)
C34 H33 0.9500
C35 C36 1.379(14)
C35 H34 0.9500
C36 H35 0.9500
P2 C49 1.822(8)
P2 C43 1.822(9)
P2 C37 1.825(8)
C37 C38 1.372(12)
C37 C42 1.383(12)
C38 C39 1.388(13)
C38 H36 0.9500
C39 C40 1.392(15)
C39 H37 0.9500
C40 C41 1.360(15)
C40 H38 0.9500
C41 C42 1.410(14)
C41 H39 0.9500
C42 H40 0.9500
C43 C44 1.380(12)
C43 C48 1.381(12)
C44 C45 1.374(13)
C44 H41 0.9500
C45 C46 1.350(16)
C45 H42 0.9500
C46 C47 1.351(16)
C46 H43 0.9500
C47 C48 1.403(14)
C47 H44 0.9500
C48 H45 0.9500
C49 C54 1.377(12)
C49 C50 1.391(12)
C50 C51 1.383(13)
C50 H46 0.9500
C51 C52 1.376(15)
C51 H47 0.9500
C52 C53 1.366(16)
C52 H48 0.9500
C53 C54 1.394(14)
C53 H49 0.9500
C54 H50 0.9500

loop_
_geom_torsion_atom_site_label_1
_geom_torsion_atom_site_label_2
_geom_torsion_atom_site_label_3
_geom_torsion_atom_site_label_4
_geom_torsion
C5 Pd1 O1 C1 173(3)
O3 Pd1 O1 C1 94.9(7)
P1 Pd1 O1 C1 -98.4(7)
C12 Pd2 O2 C1 136.1(8)
O4 Pd2 O2 C1 -47.0(7)
P2 Pd2 O2 C1 -135.4(7)
C5 Pd1 O3 C3 141.1(9)
O1 Pd1 O3 C3 -43.8(9)
P1 Pd1 O3 C3 -136.7(9)
C12 Pd2 O4 C3 155(5)
O2 Pd2 O4 C3 96.3(7)
P2 Pd2 O4 C3 -98.7(7)
Pd1 O1 C1 O2 -14.4(13)
Pd1 O1 C1 C2 164.1(6)
Pd2 O2 C1 O1 -21.3(13)
Pd2 O2 C1 C2 160.2(7)
Pd2 O4 C3 O3 -13.8(15)
Pd2 O4 C3 C4 162.2(8)
Pd1 O3 C3 O4 -23.1(16)
Pd1 O3 C3 C4 160.7(7)
O3 Pd1 C5 C10 61.0(8)
O1 Pd1 C5 C10 -18(4)
P1 Pd1 C5 C10 -105.8(8)
O3 Pd1 C5 C6 -115.9(8)
O1 Pd1 C5 C6 166(3)
P1 Pd1 C5 C6 77.3(7)
C10 C5 C6 C7 -0.5(15)
Pd1 C5 C6 C7 176.5(8)
C5 C6 C7 C8 0.6(17)
C6 C7 C8 C9 -2(2)
C7 C8 C9 C10 3(2)
C6 C5 C10 C9 1.6(15)
Pd1 C5 C10 C9 -175.3(8)
C6 C5 C10 C11 177.8(10)
Pd1 C5 C10 C11 0.9(15)
C8 C9 C10 C5 -2.8(18)
C8 C9 C10 C11 -179.1(13)
O2 Pd2 C12 C13 -115.0(8)
O4 Pd2 C12 C13 -173(4)
P2 Pd2 C12 C13 80.0(8)
O2 Pd2 C12 C17 58.2(7)
O4 Pd2 C12 C17 0(5)
P2 Pd2 C12 C17 -106.8(7)
C17 C12 C13 C14 -1.2(15)
Pd2 C12 C13 C14 172.0(8)
C12 C13 C14 C15 2.4(17)
C13 C14 C15 C16 -2.1(19)
C14 C15 C16 C17 0.7(19)
C13 C12 C17 C16 -0.2(14)
Pd2 C12 C17 C16 -173.4(7)
C13 C12 C17 C18 -175.7(10)
Pd2 C12 C17 C18 11.0(13)
C15 C16 C17 C12 0.5(16)
C15 C16 C17 C18 176.0(11)
C5 Pd1 P1 C25 93.2(4)
O3 Pd1 P1 C25 11.1(10)
O1 Pd1 P1 C25 -81.8(4)
C5 Pd1 P1 C31 -26.7(5)
O3 Pd1 P1 C31 -108.8(10)
O1 Pd1 P1 C31 158.3(4)
C5 Pd1 P1 C19 -150.5(5)
O3 Pd1 P1 C19 127.4(10)
O1 Pd1 P1 C19 34.5(4)
C25 P1 C19 C20 -12.1(9)
C31 P1 C19 C20 97.5(8)
Pd1 P1 C19 C20 -131.5(7)
C25 P1 C19 C24 169.0(7)
C31 P1 C19 C24 -81.4(8)
Pd1 P1 C19 C24 49.6(8)
C24 C19 C20 C21 0.1(14)
P1 C19 C20 C21 -178.8(8)
C19 C20 C21 C22 -0.3(17)
C20 C21 C22 C23 2(2)
C21 C22 C23 C24 -3(2)
C22 C23 C24 C19 2.8(17)
C20 C19 C24 C23 -1.3(15)
P1 C19 C24 C23 177.6(8)
C31 P1 C25 C26 149.2(7)
C19 P1 C25 C26 -100.7(8)
Pd1 P1 C25 C26 21.0(8)
C31 P1 C25 C30 -30.7(9)
C19 P1 C25 C30 79.5(8)
Pd1 P1 C25 C30 -158.9(7)
C30 C25 C26 C27 2.5(14)
P1 C25 C26 C27 -177.4(7)
C25 C26 C27 C28 -1.5(15)
C26 C27 C28 C29 0.3(16)
C27 C28 C29 C30 -0.2(16)
C28 C29 C30 C25 1.3(15)
C26 C25 C30 C29 -2.4(14)
P1 C25 C30 C29 177.5(7)
C25 P1 C31 C36 -43.1(8)
C19 P1 C31 C36 -152.8(7)
Pd1 P1 C31 C36 79.5(8)
C25 P1 C31 C32 145.8(8)
C19 P1 C31 C32 36.1(8)
Pd1 P1 C31 C32 -91.6(8)
C36 C31 C32 C33 0.5(15)
P1 C31 C32 C33 171.8(8)
C31 C32 C33 C34 2.0(17)
C32 C33 C34 C35 -1.4(19)
C33 C34 C35 C36 -1.7(19)
C32 C31 C36 C35 -3.7(14)
P1 C31 C36 C35 -174.8(8)
C34 C35 C36 C31 4.3(17)
C12 Pd2 P2 C49 104.3(4)
O2 Pd2 P2 C49 16.3(8)
O4 Pd2 P2 C49 -72.2(3)
C12 Pd2 P2 C43 -15.7(4)
O2 Pd2 P2 C43 -103.7(8)
O4 Pd2 P2 C43 167.8(4)
C12 Pd2 P2 C37 -140.1(4)
O2 Pd2 P2 C37 131.9(8)
O4 Pd2 P2 C37 43.4(3)
C49 P2 C37 C38 -13.3(8)
C43 P2 C37 C38 94.5(8)
Pd2 P2 C37 C38 -131.8(7)
C49 P2 C37 C42 164.7(7)
C43 P2 C37 C42 -87.5(8)
Pd2 P2 C37 C42 46.2(8)
C42 C37 C38 C39 2.3(14)
P2 C37 C38 C39 -179.7(7)
C37 C38 C39 C40 1.5(15)
C38 C39 C40 C41 -4.5(16)
C39 C40 C41 C42 3.8(16)
C38 C37 C42 C41 -3.1(14)
P2 C37 C42 C41 178.8(8)
C40 C41 C42 C37 0.0(16)
C49 P2 C43 C44 -63.4(8)
C37 P2 C43 C44 -172.0(7)
Pd2 P2 C43 C44 59.5(8)
C49 P2 C43 C48 116.2(8)
C37 P2 C43 C48 7.6(9)
Pd2 P2 C43 C48 -120.9(7)
C48 C43 C44 C45 0.9(14)
P2 C43 C44 C45 -179.4(7)
C43 C44 C45 C46 -0.7(16)
C44 C45 C46 C47 0.4(17)
C45 C46 C47 C48 -0.4(18)
C44 C43 C48 C47 -0.9(15)
P2 C43 C48 C47 179.4(8)
C46 C47 C48 C43 0.7(18)
C43 P2 C49 C54 -29.6(9)
C37 P2 C49 C54 78.6(8)
Pd2 P2 C49 C54 -160.4(7)
C43 P2 C49 C50 152.8(7)
C37 P2 C49 C50 -99.0(7)
Pd2 P2 C49 C50 22.0(8)
C54 C49 C50 C51 -0.7(14)
P2 C49 C50 C51 177.0(8)
C49 C50 C51 C52 0.6(16)
C50 C51 C52 C53 0.0(18)
C51 C52 C53 C54 -0.4(19)
C50 C49 C54 C53 0.4(15)
P2 C49 C54 C53 -177.2(8)
C52 C53 C54 C49 0.2(18)
